data_4318717
loop_
_publ_author_name
'Warren K. Miller'
'John D. Gilbertson'
'Carmen Leiva-Paredes'
'Paul R. Bernatis'
'Timothy J. R. Weakley'
'David K. Lyon'
'David R. Tyler'

_publ_contact_author_address
;Department of Chemistry,
University of Oregon,
Eugene, OR 97403-1253
USA
;
_publ_contact_author_email tweakley@oregon.uoregon.edu
_publ_contact_author_fax 01(541)3464643
_publ_contact_author_name 'Dr Timothy J. R. Weakley'
_publ_contact_author_phone 01(541)3464620
_publ_section_title
;
 Precursors to Water-Soluble Dinitrogen Carriers. Synthesis of
 Water-Soluble Complexes of Iron(II) Containing Water-Soluble Chelating
 Phosphine Ligands of the Type 1,2-Bis(bis(hydroxyalkyl)phosphino)ethane
;
_journal_name_full 'Inorganic Chemistry'
_journal_page_first 5453
_journal_page_last 5465
_journal_paper_doi 10.1021/ic025774q
_journal_volume 41
_journal_year 2002
_chemical_formula_moiety 'C36 H80 Cl3 Fe O8 P4 '
_chemical_formula_structural '(Fe (C18 H40 O4 P2)2 Cl2) Cl'
_chemical_formula_sum 'C36 H80 Cl3 Fe O8 P4'
_chemical_formula_weight 927.12
_space_group_IT_number 15
_symmetry_cell_setting monoclinic
_symmetry_Int_Tables_number 15
_symmetry_space_group_name_Hall '-C 2yc'
_symmetry_space_group_name_H-M 'C 1 2/c 1'
_cell_angle_alpha 90
_cell_angle_beta 100.13(2)
_cell_angle_gamma 90
_cell_formula_units_Z 4
_cell_length_a 14.380(2)
_cell_length_b 21.455(3)
_cell_length_c 15.305(4)
_cell_measurement_reflns_used 25
_cell_measurement_temperature 296
_cell_measurement_theta_max 14.9
_cell_measurement_theta_min 14.1
_cell_volume 4648.3(15)
_diffrn_ambient_temperature 296
_diffrn_measurement_device_type 'Nonius CAD-4 serial diffractometer'
_diffrn_measurement_method \w
_diffrn_orient_matrix_UB_11 0.03746
_diffrn_orient_matrix_UB_12 -0.03952
_diffrn_orient_matrix_UB_13 0.00527
_diffrn_orient_matrix_UB_21 -0.05987
_diffrn_orient_matrix_UB_22 -0.02472
_diffrn_orient_matrix_UB_23 -0.01024
_diffrn_orient_matrix_UB_31 -0.00022
_diffrn_orient_matrix_UB_32 0.00068
_diffrn_orient_matrix_UB_33 -0.06536
_diffrn_radiation_detector 'scintillation counter'
_diffrn_radiation_monochromator graphite
_diffrn_radiation_source 'sealed X-ray tube'
_diffrn_radiation_type 'Mo K\a'
_diffrn_radiation_wavelength 0.71073
_diffrn_reflns_av_R_equivalents 0.032
_diffrn_reflns_av_sigmaI/netI 0.100
_diffrn_reflns_limit_h_max 17
_diffrn_reflns_limit_h_min 0
_diffrn_reflns_limit_k_max 25
_diffrn_reflns_limit_k_min 0
_diffrn_reflns_limit_l_max 17
_diffrn_reflns_limit_l_min -18
_diffrn_reflns_number 4390
_diffrn_reflns_reduction_process 'Lp corrections applied'
_diffrn_reflns_theta_max 25.0
_diffrn_reflns_theta_min 1.7
_diffrn_standards_decay_% 5.2
_diffrn_standards_interval_count 300
_diffrn_standards_number 3
_exptl_absorpt_coefficient_mu 0.678
_exptl_absorpt_correction_type none
_exptl_crystal_colour rod
_exptl_crystal_density_diffrn 1.325
_exptl_crystal_density_meas ?
_exptl_crystal_description prism
_exptl_crystal_F_000 1988.00
_exptl_crystal_size_max 0.90
_exptl_crystal_size_mid 0.20
_exptl_crystal_size_min 0.13
_refine_diff_density_max 0.81
_refine_diff_density_min -0.70
_refine_ls_abs_structure_details 'not applicable'
_refine_ls_extinction_coef '1.4(3) \\times 10^-7^'
_refine_ls_extinction_expression 'equ(3) Acta Cryst.(1968) A24, p213.'
_refine_ls_extinction_method 'Zachariasen (1967)'
_refine_ls_goodness_of_fit_all 1.76
_refine_ls_goodness_of_fit_ref 2.09
_refine_ls_hydrogen_treatment noref
_refine_ls_matrix_type full
_refine_ls_number_constraints 0
_refine_ls_number_parameters 263
_refine_ls_number_reflns 4091
_refine_ls_number_restraints 0
_refine_ls_R_factor_all 0.127
_refine_ls_R_factor_gt 0.074
_refine_ls_shift/su_max 0.018
_refine_ls_shift/su_mean 0.0010
_refine_ls_structure_factor_coef Fsqd
_refine_ls_weighting_details 'w = 4F~o~^2^/[\s^2^(I) + (0.030I)^2^]'
_refine_ls_weighting_scheme calc
_refine_ls_wR_factor_all 0.155
_refine_ls_wR_factor_ref 0.074
_reflns_number_gt 2472
_reflns_number_total 4225
_reflns_threshold_expression I>1.00\s(I)
_cod_data_source_file ic025774q_s1_1.cif
_cod_data_source_block 10_C36H80Cl3FeO8P4
_cod_depositor_comments
;
The following automatic conversions were performed:

'_exptl_crystal_density_meas' value 'not measured' was changed to '?'
- the value is perceived as not measured.

Automatic conversion script
Id: cif_fix_values 3008 2015-01-20 13:52:24Z robertas 
;
_cod_original_cell_volume 4648.3(14)
_cod_original_sg_symbol_H-M 'C 2/c '
_cod_original_formula_sum 'C36 H80 Cl3 Fe O8 P4 '
_cod_database_code 4318717

loop_
_symmetry_equiv_pos_as_xyz
'   +x,   +y,   +z'
'1/2+x,1/2+y,   +z'
'   -x,   +y,1/2-z'
1/2-x,1/2+y,1/2-z
'   -x,   -y,   -z'
'1/2-x,1/2-y,   -z'
'   +x,   -y,1/2+z'
1/2+x,1/2-y,1/2+z

loop_
_atom_site_label
_atom_site_fract_x
_atom_site_fract_y
_atom_site_fract_z
_atom_site_U_iso_or_equiv
_atom_site_occupancy
_atom_site_refinement_flags
_atom_site_adp_type
_atom_site_calc_flag
_atom_site_calc_attached_atom
Fe 0.5000 0.5000 0.5000 0.0399(3) 0.500 S Uani d ?
Cl(1) 0.43157(9) 0.49371(8) 0.62108(8) 0.0560(4) 1.000 . Uani d ?
Cl(2) 1.0000 0.5396(2) 0.7500 0.173(2) 0.500 ST Uani d ?
P(1) 0.51810(10) 0.60760(7) 0.52243(10) 0.0494(5) 1.000 . Uani d ?
P(2) 0.64461(9) 0.49592(8) 0.59688(8) 0.0447(4) 1.000 . Uani d ?
O(1) 0.6479(7) 0.8396(5) 0.2837(7) 0.110(4) 0.500 . Uani d ?
O(1a) 0.6634(7) 0.8394(5) 0.4367(8) 0.100(4) 0.500 . Uani d ?
O(2) 0.2081(8) 0.7494(4) 0.6460(6) 0.230(5) 1.000 . Uani d ?
O(3a) 0.9522(11) 0.3809(13) 0.7984(11) 0.298(12) 0.550 . Uani d ?
O(3) 0.8874(16) 0.3251(10) 0.8886(17) 0.259(12) 0.450 . Uani d ?
O(4) 0.8784(7) 0.3836(6) 0.3688(9) 0.144(5) 0.500 . Uani d ?
O(4a) 1.0105(6) 0.4064(5) 0.4237(7) 0.099(4) 0.500 . Uani d ?
C(1) 0.6281(4) 0.6211(3) 0.6015(4) 0.0574(19) 1.000 . Uani d ?
C(2) 0.6497(4) 0.5664(3) 0.6636(4) 0.0564(19) 1.000 . Uani d ?
C(3) 0.5278(5) 0.6551(3) 0.4261(5) 0.086(3) 1.000 . Uani d ?
C(4) 0.5866(5) 0.7116(3) 0.4384(5) 0.082(3) 1.000 . Uani d ?
C(5) 0.5881(6) 0.7514(4) 0.3567(5) 0.099(3) 1.000 . Uani d ?
C(6) 0.6501(7) 0.8046(4) 0.3612(7) 0.121(4) 1.000 . Uani d ?
C(7) 0.4261(4) 0.6475(3) 0.5706(5) 0.088(3) 1.000 . Uani d ?
C(8) 0.4388(6) 0.7106(4) 0.6083(7) 0.134(4) 1.000 . Uani d ?
C(9) 0.3673(14) 0.7307(10) 0.6654(13) 0.102(6) 0.500 . Uiso d ?
C(9a) 0.3529(18) 0.7608(11) 0.6186(17) 0.140(8) 0.500 . Uiso d ?
C(10) 0.2832(18) 0.7313(12) 0.6033(16) 0.138(8) 0.500 . Uiso d ?
C(10a) 0.3142(16) 0.7066(9) 0.6738(14) 0.115(6) 0.500 . Uiso d ?
C(11) 0.6679(4) 0.4328(3) 0.6781(4) 0.0517(18) 1.000 . Uani d ?
C(12) 0.7604(4) 0.4380(3) 0.7444(4) 0.072(2) 1.000 . Uani d ?
C(13) 0.7780(6) 0.3815(4) 0.8030(5) 0.110(3) 1.000 . Uani d ?
C(14) 0.8800(9) 0.3783(5) 0.8519(8) 0.143(5) 1.000 . Uani d ?
C(15) 0.7533(3) 0.5034(3) 0.5507(3) 0.0523(16) 1.000 . Uani d ?
C(16) 0.7877(4) 0.4443(3) 0.5088(4) 0.0618(19) 1.000 . Uani d ?
C(17) 0.8865(4) 0.4521(3) 0.4876(5) 0.073(2) 1.000 . Uani d ?
C(18) 0.9230(5) 0.3952(4) 0.4492(6) 0.092(3) 1.000 . Uani d ?
H(1) 0.6786 0.6266 0.5697 0.069 1.000 . Uiso c ?
H(2) 0.6214 0.6575 0.6351 0.069 1.000 . Uiso c ?
H(3) 0.6044 0.5641 0.7018 0.068 1.000 . Uiso c ?
H(4) 0.7111 0.5709 0.6981 0.068 1.000 . Uiso c ?
H(5) 0.5525 0.6292 0.3854 0.103 1.000 . Uiso c ?
H(6) 0.4656 0.6679 0.4007 0.103 1.000 . Uiso c ?
H(7) 0.5643 0.7369 0.4812 0.098 1.000 . Uiso c ?
H(8) 0.6497 0.6990 0.4605 0.098 1.000 . Uiso c ?
H(9) 0.6043 0.7245 0.3124 0.118 1.000 . Uiso c ?
H(10) 0.5257 0.7666 0.3383 0.118 1.000 . Uiso c ?
H(11) 0.7098 0.7847 0.3660 0.145 1.000 . Uiso c ?
H(12) 0.3722 0.6495 0.5248 0.106 1.000 . Uiso c ?
H(13) 0.4128 0.6213 0.6170 0.106 1.000 . Uiso c ?
H(14) 0.6175 0.4319 0.7107 0.062 1.000 . Uiso c ?
H(15) 0.6691 0.3948 0.6465 0.062 1.000 . Uiso c ?
H(16) 0.8111 0.4424 0.7126 0.086 1.000 . Uiso c ?
H(17) 0.7576 0.4737 0.7806 0.086 1.000 . Uiso c ?
H(18) 0.7372 0.3830 0.8455 0.132 1.000 . Uiso c ?
H(19) 0.7648 0.3453 0.7674 0.132 1.000 . Uiso c ?
H(20) 0.8907 0.4099 0.8961 0.172 1.000 . Uiso c ?
H(21) 0.7430 0.5347 0.5062 0.063 1.000 . Uiso c ?
H(22) 0.8021 0.5163 0.5974 0.063 1.000 . Uiso c ?
H(23) 0.7883 0.4106 0.5491 0.074 1.000 . Uiso c ?
H(24) 0.7453 0.4352 0.4554 0.074 1.000 . Uiso c ?
H(25) 0.8852 0.4852 0.4462 0.088 1.000 . Uiso c ?
H(26) 0.9282 0.4625 0.5409 0.088 1.000 . Uiso c ?
H(27) 0.9246 0.3600 0.4873 0.111 1.000 . Uiso c ?

loop_
_atom_site_aniso_label
_atom_site_aniso_U_11
_atom_site_aniso_U_22
_atom_site_aniso_U_33
_atom_site_aniso_U_12
_atom_site_aniso_U_13
_atom_site_aniso_U_23
Fe 0.0409(6) 0.0512(7) 0.0297(6) -0.0040(6) 0.0118(4) -0.0033(6)
Cl(1) 0.0535(8) 0.0836(11) 0.0349(7) -0.0031(9) 0.0190(6) 0.0010(8)
Cl(2) 0.182(4) 0.195(4) 0.159(4) 0.0000 0.078(3) 0.0000
P(1) 0.0515(9) 0.0510(9) 0.0457(9) -0.0069(8) 0.0090(7) -0.0046(7)
P(2) 0.0413(7) 0.0582(9) 0.0352(7) -0.0054(8) 0.0082(6) -0.0037(8)
O(1) 0.114(8) 0.123(9) 0.096(8) -0.038(7) 0.022(6) 0.047(7)
O(1a) 0.093(7) 0.079(7) 0.141(10) -0.021(6) 0.050(7) -0.030(7)
O(2) 0.253(11) 0.226(10) 0.200(10) -0.007(8) 0.006(9) -0.051(8)
O(3a) 0.151(14) 0.57(4) 0.158(15) 0.22(2) -0.002(11 -0.061(19)
O(3) 0.22(2) 0.18(2) 0.31(3) 0.040(16) -0.13(2) 0.036(19)
O(4) 0.081(7) 0.222(15) 0.133(10) -0.012(8) 0.027(7) -0.102(11)
O(4a) 0.063(6) 0.127(9) 0.109(8) 0.012(6) 0.022(6) -0.019(7)
C(1) 0.056(4) 0.056(4) 0.061(4) -0.014(3) 0.012(3) -0.015(3)
C(2) 0.059(4) 0.066(4) 0.042(4) -0.007(3) 0.000(3) -0.009(3)
C(3) 0.112(6) 0.074(5) 0.067(5) -0.042(4) 0.002(4) 0.016(4)
C(4) 0.084(5) 0.087(5) 0.076(5) -0.024(4) 0.022(4) 0.006(4)
C(5) 0.141(7) 0.077(5) 0.078(6) -0.038(5) 0.018(5) 0.009(4)
C(6) 0.153(8) 0.106(7) 0.108(7) -0.067(6) 0.035(6) 0.008(6)
C(7) 0.053(4) 0.082(5) 0.131(7) 0.000(4) 0.021(4) -0.022(5)
C(8) 0.107(7) 0.107(7) 0.200(10) -0.008(6) 0.061(7) -0.080(7)
C(11) 0.052(3) 0.062(4) 0.043(3) 0.003(3) 0.012(3) 0.003(3)
C(12) 0.071(4) 0.092(5) 0.048(4) -0.002(4) -0.004(3) 0.010(4)
C(13) 0.142(7) 0.106(7) 0.070(5) 0.017(6) -0.016(5) 0.012(5)
C(14) 0.170(11) 0.121(9) 0.108(8) 0.060(8) -0.059(8) 0.006(6)
C(15) 0.042(3) 0.071(4) 0.046(3) -0.003(3) 0.012(2) -0.001(3)
C(16) 0.054(3) 0.071(4) 0.063(4) -0.010(3) 0.018(3) 0.002(3)
C(17) 0.047(4) 0.098(6) 0.076(5) -0.003(4) 0.016(3) -0.007(4)
C(18) 0.063(4) 0.112(6) 0.109(6) -0.003(5) 0.036(4) -0.030(6)

loop_
_atom_type_symbol
_atom_type_oxidation_number
_atom_type_number_in_cell
_atom_type_scat_dispersion_real
_atom_type_scat_dispersion_imag
_atom_type_scat_source
C 0 144 0.002 0.002
;International Tables for Crystallography
(1992, Vol. C, Tables 4.2.6.8 and 6.1.1.1)
;
H 0 320 0.000 0.000
;International Tables for Crystallography
(1992, Vol. C, Table 6.1.1.2)
;
Cl 0 12 0.132 0.159
;International Tables for Crystallography
(1992, Vol. C, Tables 4.2.6.8 and 6.1.1.1)
;
Fe 0 4 0.301 0.845
;International Tables for Crystallography
(1992, Vol. C, Tables 4.2.6.8 and 6.1.1.1)
;
O 0 32 0.008 0.006
;International Tables for Crystallography
(1992, Vol. C, Tables 4.2.6.8 and 6.1.1.1)
;
P 0 16 0.090 0.095
;International Tables for Crystallography
(1992, Vol. C, Tables 4.2.6.8 and 6.1.1.1)
;

loop_
_geom_angle_atom_site_label_1
_geom_angle_atom_site_label_2
_geom_angle_atom_site_label_3
_geom_angle
_geom_angle_site_symmetry_1
_geom_angle_site_symmetry_2
_geom_angle_site_symmetry_3
_geom_angle_publ_flag
Cl(1) Fe Cl(1) 180.00000(10) . . 3_666 yes
Cl(1) Fe P(1) 89.53(6) . . . yes
Cl(1) Fe P(2) 86.81(5) . . . yes
P(1) Fe P(1) 180.00 . . 3_666 yes
P(1) Fe P(2) 83.12(5) . . . yes
P(2) Fe P(2) 180.00 . . 3_666 yes
Fe P(1) C(1) 108.19(19) . . . yes
Fe P(1) C(3) 117.2(2) . . . yes
Fe P(1) C(7) 116.7(2) . . . yes
C(1) P(1) C(3) 105.4(3) . . . yes
C(1) P(1) C(7) 105.1(3) . . . yes
C(3) P(1) C(7) 103.1(4) . . . yes
Fe P(2) C(2) 105.62(18) . . . yes
Fe P(2) C(11) 119.72(18) . . . yes
Fe P(2) C(15) 118.49(17) . . . yes
C(2) P(2) C(11) 104.4(3) . . . yes
C(2) P(2) C(15) 101.0(3) . . . yes
C(11) P(2) C(15) 105.1(3) . . . yes
P(1) C(1) C(2) 110.6(4) . . . yes
P(1) C(1) H(1) 109.2 . . . no
P(1) C(1) H(2) 109.2 . . . no
C(2) C(1) H(1) 109.2 . . . no
C(2) C(1) H(2) 109.2 . . . no
H(1) C(1) H(2) 109.5 . . . no
P(2) C(2) C(1) 108.0(4) . . . yes
P(2) C(2) H(3) 109.8 . . . no
P(2) C(2) H(4) 109.8 . . . no
C(1) C(2) H(3) 109.8 . . . no
C(1) C(2) H(4) 109.8 . . . no
H(3) C(2) H(4) 109.5 . . . no
P(1) C(3) C(4) 118.9(5) . . . yes
P(1) C(3) H(5) 107.1 . . . no
P(1) C(3) H(6) 107.1 . . . no
C(4) C(3) H(5) 107.1 . . . no
C(4) C(3) H(6) 107.1 . . . no
H(5) C(3) H(6) 109.5 . . . no
C(3) C(4) C(5) 116.8(6) . . . yes
C(3) C(4) H(7) 107.6 . . . no
C(3) C(4) H(8) 107.6 . . . no
C(5) C(4) H(7) 107.6 . . . no
C(5) C(4) H(8) 107.6 . . . no
H(7) C(4) H(8) 109.5 . . . no
C(4) C(5) C(6) 120.3(7) . . . yes
C(4) C(5) H(9) 106.7 . . . no
C(4) C(5) H(10) 106.7 . . . no
C(6) C(5) H(9) 106.7 . . . no
C(6) C(5) H(10) 106.7 . . . no
H(9) C(5) H(10) 109.5 . . . no
O(1) C(6) C(5) 117.5(9) . . . yes
O(1) C(6) H(11) 101.0 . . . no
O(1a) C(6) C(5) 117.9(8) . . . yes
O(1a) C(6) H(11) 101.0 . . . no
C(5) C(6) H(11) 101.0 . . . no
P(1) C(7) C(8) 122.5(5) . . . yes
P(1) C(7) H(12) 106.1 . . . no
P(1) C(7) H(13) 106.1 . . . no
C(8) C(7) H(12) 106.1 . . . no
C(8) C(7) H(13) 106.1 . . . no
H(12) C(7) H(13) 109.5 . . . no
C(7) C(8) C(9) 115.8(11) . . . yes
C(7) C(8) C(9a) 126.0(11) . . . yes
C(8) C(9) C(10) 101.8(17) . . . yes
C(8) C(9) C(10a) 124.2(23) . . . yes
C(8) C(9a) C(10a) 85.0(15) . . . yes
O(2) C(10) C(9) 109.2(19) . . . yes
O(2) C(10a) C(9a) 82.0(14) . . . yes
P(2) C(11) C(12) 115.6(4) . . . yes
P(2) C(11) H(14) 107.9 . . . no
P(2) C(11) H(15) 107.9 . . . no
C(12) C(11) H(14) 107.9 . . . no
C(12) C(11) H(15) 107.9 . . . no
H(14) C(11) H(15) 109.5 . . . no
C(11) C(12) C(13) 112.0(6) . . . yes
C(11) C(12) H(16) 108.8 . . . no
C(11) C(12) H(17) 108.8 . . . no
C(13) C(12) H(16) 108.8 . . . no
C(13) C(12) H(17) 108.8 . . . no
H(16) C(12) H(17) 109.5 . . . no
C(12) C(13) C(14) 112.1(8) . . . yes
C(12) C(13) H(18) 108.8 . . . no
C(12) C(13) H(19) 108.8 . . . no
C(14) C(13) H(18) 108.8 . . . no
C(14) C(13) H(19) 108.8 . . . no
H(18) C(13) H(19) 109.5 . . . no
O(3a) C(14) C(13) 116.6(10) . . . yes
O(3a) C(14) H(20) 109.7 . . . no
O(3) C(14) C(13) 104.8(15) . . . yes
O(3) C(14) H(20) 109.7 . . . no
C(13) C(14) H(20) 109.7 . . . no
P(2) C(15) C(16) 116.5(4) . . . yes
P(2) C(15) H(21) 107.7 . . . no
P(2) C(15) H(22) 107.7 . . . no
C(16) C(15) H(21) 107.7 . . . no
C(16) C(15) H(22) 107.7 . . . no
H(21) C(15) H(22) 109.5 . . . no
C(15) C(16) C(17) 112.2(5) . . . yes
C(15) C(16) H(23) 108.8 . . . no
C(15) C(16) H(24) 108.8 . . . no
C(17) C(16) H(23) 108.8 . . . no
C(17) C(16) H(24) 108.8 . . . no
H(23) C(16) H(24) 109.5 . . . no
C(16) C(17) C(18) 113.6(6) . . . yes
C(16) C(17) H(25) 108.4 . . . no
C(16) C(17) H(26) 108.4 . . . no
C(18) C(17) H(25) 108.4 . . . no
C(18) C(17) H(26) 108.4 . . . no
H(25) C(17) H(26) 109.5 . . . no
O(4) C(18) C(17) 112.2(9) . . . yes
O(4) C(18) H(27) 112.4 . . . no
O(4a) C(18) C(17) 111.3(7) . . . yes
O(4a) C(18) H(27) 112.4 . . . no
C(17) C(18) H(27) 112.4 . . . no

loop_
_geom_bond_atom_site_label_1
_geom_bond_atom_site_label_2
_geom_bond_distance
_geom_bond_site_symmetry_1
_geom_bond_site_symmetry_2
_geom_bond_publ_flag
Fe Cl(1) 2.2498(12) . . yes
Fe Cl(1) 2.2498(12) . 3_666 yes
Fe P(1) 2.3417(15) . . yes
Fe P(1) 2.3417(15) . 3_666 yes
Fe P(2) 2.3337(13) . . yes
Fe P(2) 2.3337(13) . 3_666 yes
P(1) C(1) 1.838(6) . . yes
P(1) C(3) 1.817(7) . . yes
P(1) C(7) 1.836(7) . . yes
P(2) C(2) 1.819(6) . . yes
P(2) C(11) 1.828(6) . . yes
P(2) C(15) 1.831(5) . . yes
O(1) C(6) 1.400(11) . . yes
O(1a) C(6) 1.362(12) . . yes
O(2) C(10) 1.41(2) . . yes
O(2) C(10a) 1.77(2) . . yes
O(3a) C(14) 1.43(2) . . yes
O(3) C(14) 1.27(2) . . yes
O(4) C(18) 1.308(12) . . yes
O(4a) C(18) 1.403(10) . . yes
C(1) C(2) 1.508(8) . . yes
C(1) H(1) 0.95 . . no
C(1) H(2) 0.95 . . no
C(2) H(3) 0.95 . . no
C(2) H(4) 0.95 . . no
C(3) C(4) 1.471(8) . . yes
C(3) H(5) 0.95 . . no
C(3) H(6) 0.95 . . no
C(4) C(5) 1.516(9) . . yes
C(4) H(7) 0.95 . . no
C(4) H(8) 0.95 . . no
C(5) C(6) 1.442(10) . . yes
C(5) H(9) 0.95 . . no
C(5) H(10) 0.95 . . no
C(6) H(11) 0.95 . . no
C(7) C(8) 1.470(10) . . yes
C(7) H(12) 0.95 . . no
C(7) H(13) 0.95 . . no
C(8) C(9) 1.52(2) . . yes
C(8) C(9a) 1.67(2) . . yes
C(9) C(10) 1.40(3) . . yes
C(9a) C(10a) 1.59(3) . . yes
C(11) C(12) 1.530(8) . . yes
C(11) H(14) 0.95 . . no
C(11) H(15) 0.95 . . no
C(12) C(13) 1.501(9) . . yes
C(12) H(16) 0.95 . . no
C(12) H(17) 0.95 . . no
C(13) C(14) 1.527(12) . . yes
C(13) H(18) 0.95 . . no
C(13) H(19) 0.95 . . no
C(14) H(20) 0.95 . . no
C(15) C(16) 1.543(8) . . yes
C(15) H(21) 0.95 . . no
C(15) H(22) 0.95 . . no
C(16) C(17) 1.520(8) . . yes
C(16) H(23) 0.95 . . no
C(16) H(24) 0.95 . . no
C(17) C(18) 1.491(9) . . yes
C(17) H(25) 0.95 . . no
C(17) H(26) 0.95 . . no
C(18) H(27) 0.95 . . no

loop_
_geom_contact_atom_site_label_1
_geom_contact_atom_site_label_2
_geom_contact_distance
_geom_contact_site_symmetry_1
_geom_contact_site_symmetry_2
_geom_contact_publ_flag
Cl(2) O(4a) 2.878(11) . 3_766 no
Cl(2) O(4) 3.193(14) . 3_766 no
Cl(2) O(1) 3.335(12) . 7_666 no
Cl(2) O(3a) 3.58(3) . . no
O(1) O(4) 2.484(15) . 6_655 no
O(1) O(2) 3.078(15) . 8_564 no
O(1) C(10a) 3.31(2) . 8_564 no
O(1) O(4a) 3.470(15) . 5_455 no
O(1) C(1) 3.491(11) . 7_666 no
O(1) C(2) 3.516(11) . 7_666 no
O(1a) O(4a) 2.605(14) . 5_455 no
O(1a) O(3) 2.91(3) . 6_656 no
O(1a) C(1) 3.266(10) . 7_666 no
O(1a) C(14) 3.502(18) . 6_656 no
O(1a) C(15) 3.572(11) . 7_666 no
O(3) O(4a) 3.46(3) . 2_756 no
O(3) C(8) 3.50(3) . 6_646 no
O(3) C(4) 3.57(3) . 6_646 no
O(4a) C(6) 3.224(14) . 5_545 no
O(4a) C(17) 3.541(12) . 3_766 no
O(4a) C(14) 3.568(14) . 2_756 no
C(1) C(6) 3.522(10) . 7_666 no
C(10) C(10) 3.24(5) . 7_566 no

loop_
_geom_torsion_atom_site_label_1
_geom_torsion_atom_site_label_2
_geom_torsion_atom_site_label_3
_geom_torsion_atom_site_label_4
_geom_torsion_site_symmetry_1
_geom_torsion_site_symmetry_2
_geom_torsion_site_symmetry_3
_geom_torsion_site_symmetry_4
_geom_torsion
_geom_torsion_publ_flag
Fe P(1) C(1) C(2) . . . . -28.8(4) no
Fe P(1) C(3) C(4) . . . . -147.5(5) no
Fe P(1) C(7) C(8) . . . . 164.7(7) no
Fe P(1) C(1) C(2) . 3_666 3_666 3_666 28.8(4) no
Fe P(2) C(2) C(1) . . . . -51.1(4) no
Fe P(2) C(11) C(12) . . . . -174.1(4) no
Fe P(2) C(15) C(16) . . . . -80.4(4) no
Cl(1) Fe P(1) C(1) . . . . 85.2(2) no
Cl(1) Fe P(1) C(3) . . . . -155.9(3) no
Cl(1) Fe P(1) C(7) . . . . -33.0(3) no
Cl(1) Fe P(2) C(2) . . . . -64.3(2) no
Cl(1) Fe P(2) C(11) . . . . 52.9(2) no
Cl(1) Fe P(2) C(15) . . . . -176.4(2) no
P(1) Fe P(1) C(1) . . 3_666 3_666 -3.6(2) no
P(1) Fe P(1) C(3) . . 3_666 3_666 -3.6(2) no
P(1) Fe P(1) C(7) . . 3_666 3_666 -3.6(2) no
P(1) Fe P(2) C(2) . . . . 25.6(2) no
P(1) Fe P(2) C(11) . . . . 142.8(2) no
P(1) Fe P(2) C(15) . . . . -86.5(2) no
P(1) C(1) C(2) P(2) . . . . 51.5(5) no
P(1) C(3) C(4) C(5) . . . . -176.9(6) no
P(1) C(7) C(8) C(9) . . . . -165.5(10) no
P(1) C(7) C(8) C(9a) . . . . 155.7(13) no
P(2) Fe P(1) C(1) . . . . -1.7(2) no
P(2) Fe P(1) C(3) . . . . 117.2(3) no
P(2) Fe P(1) C(7) . . . . -119.8(3) no
P(2) Fe P(2) C(2) . . 3_666 3_666 -60.2(3) no
P(2) Fe P(2) C(11) . . 3_666 3_666 -60.2(3) no
P(2) Fe P(2) C(15) . . 3_666 3_666 -60.2(3) no
P(2) C(11) C(12) C(13) . . . . -174.8(5) no
P(2) C(15) C(16) C(17) . . . . -169.8(4) no
O(1) C(6) C(5) C(4) . . . . -179.7(9) no
O(1a) C(6) C(5) C(4) . . . . -37.4(14) no
O(2) C(10) C(9) C(8) . . . . -180.0(15) no
O(2) C(10a) C(9a) C(8) . . . . -159.4(12) no
O(3a) C(14) C(13) C(12) . . . . -54.8(17) no
O(3) C(14) C(13) C(12) . . . . -171.6(17) no
O(4) C(18) C(17) C(16) . . . . 69.8(10) no
O(4a) C(18) C(17) C(16) . . . . 174.8(7) no
C(1) P(1) C(3) C(4) . . . . -27.1(7) no
C(1) P(1) C(7) C(8) . . . . 44.9(9) no
C(1) C(2) P(2) C(11) . . . . -178.2(4) no
C(1) C(2) P(2) C(15) . . . . 72.9(4) no
C(2) P(2) C(11) C(12) . . . . -56.3(5) no
C(2) P(2) C(15) C(16) . . . . 164.9(4) no
C(2) C(1) P(1) C(3) . . . . -154.9(4) no
C(2) C(1) P(1) C(7) . . . . 96.5(5) no
C(3) P(1) C(7) C(8) . . . . -65.4(8) no
C(3) C(4) C(5) C(6) . . . . -174.7(8) no
C(4) C(3) P(1) C(7) . . . . 82.9(6) no
C(7) C(8) C(9) C(10) . . . . -64.5(21) no
C(7) C(8) C(9a) C(10a) . . . . 56.7(19) no
C(11) P(2) C(15) C(16) . . . . 56.5(4) no
C(11) C(12) C(13) C(14) . . . . 165.1(7) no
C(12) C(11) P(2) C(15) . . . . 49.6(5) no
C(15) C(16) C(17) C(18) . . . . 178.4(6) no
